data_1533577
loop_
_publ_author_name
'Guesdon, A.'
'Monnin, Y.'
'Raveau, B.'

_publ_section_title
;
 A new sodium hydroxygallophosphate containing tetrameric gallium units:
 Na3 (Ga4 O (O H) (H2 O) (P O4)4) * (H2 O)
;
_journal_name_full 'Journal of Solid State Chemistry'
_journal_page_first 181
_journal_page_last 188
_journal_volume 177
_journal_year 2004
_chemical_formula_sum 'Ga4 H5 Na3 O20 P4'
_chemical_name_systematic 'Na3 (Ga4 O (O H) (H2 O) (P O4)4) (H2 O)'
_space_group_IT_number 14
_symmetry_space_group_name_Hall '-P 2ybc'
_symmetry_space_group_name_H-M 'P 1 21/c 1'
_cell_angle_alpha 90
_cell_angle_beta 102.08
_cell_angle_gamma 90
_cell_formula_units_Z 4
_cell_length_a 9.445
_cell_length_b 9.028
_cell_length_c 19.209
_cell_volume 1601.671
_citation_journal_id_ASTM JSSCBI
_cod_data_source_file Guesdon_JSSCBI_2004_1722.cif
_cod_data_source_block H5Ga4Na3O20P4
_cod_original_formula_sum 'H5 Ga4 Na3 O20 P4'
_cod_database_code 1533577

loop_
_symmetry_equiv_pos_as_xyz
x,y,z
-x,y+1/2,-z+1/2
-x,-y,-z
x,-y-1/2,z-1/2

loop_
_atom_site_label
_atom_site_type_symbol
_atom_site_fract_x
_atom_site_fract_y
_atom_site_fract_z
_atom_site_occupancy
_atom_site_U_iso_or_equiv
P1 P+5 0.1717 0.4774 0.07617 1 0.0
Ga2 Ga+3 0.36062 0.22818 0.17294 1 0.0
P4 P+5 0.1406 0.2517 0.27982 1 0.0
O6 O-2 0.8952 0.098 0.0892 1 0.0
Na2 Na+1 0.8754 0.3764 0.1583 1 0.0
O20 O-2 0.6292 0.4395 0.0761 1 0.0
Na3 Na+1 0.4429 0.1238 0.3539 0.7 0.0
O12 O-2 -0.0307 0.0274 0.4037 1 0.0
Na1 Na+1 0.7028 0.0458 0.2351 1 0.0
O1 O-2 0.0289 0.1792 0.2212 1 0.0
O13 O-2 0.1453 0.1496 0.5227 1 0.0
O15 O-2 0.1665 0.1592 0.3494 1 0.0
O4 O-2 0.062 0.8425 0.0935 1 0.0
O17 O-2 0.6284 0.2982 0.3423 1 0.0
O10 O-2 0.446 0.0419 0.2184 1 0.0
P2 P+5 0.748 0.0257 0.06116 1 0.0
O7 O-2 0.2801 0.4264 0.1422 1 0.0
O18 O-2 0.6779 0.3963 0.4904 1 0.0
Ga1 Ga+3 0.04923 0.00907 0.16053 1 0.0
Na4 Na+1 0.42 0.219 0.3816 0.27 0.0
O2 O-2 0.1955 0.1145 0.1221 1 0.0
O14 O-2 0.2372 0.3613 0.4572 1 0.0
O19 O-2 0.6486 0.0459 0.1128 1 0.0
O9 O-2 0.2903 0.2655 0.2601 1 0.0
O11 O-2 0.5523 0.3106 0.2104 1 0.0
Ga3 Ga+3 0.08857 0.20949 0.4284 1 0.0
O16 O-2 0.7617 0.11 0.4578 1 0.0
O8 O-2 0.4369 0.2085 0.0837 1 0.0
O3 O-2 0.2123 -0.0803 0.2324 1 0.0
O5 O-2 -0.0871 -0.0927 0.2075 1 0.0
P3 P+5 0.6303 0.3955 0.27503 1 0.0
Ga4 Ga+3 0.76362 0.30588 0.42669 1 0.0
